data_4323283
loop_
_publ_author_name
'A. D\"ohring'
'R. Goddard'
'P. W. Jolly'
'C. Kr\"uger'
'V. R. Polyakov'

_publ_section_title
;
 Monomer-Trimer Isomerism in 3-Substituted Pentane-2,4-dione Derivatives
 of Nickel(II)
;
_journal_name_full 'Inorganic Chemistry'
_journal_page_first 177
_journal_page_last 183
_journal_paper_doi 10.1021/ic960441c
_journal_volume 36
_journal_year 1997
_chemical_formula_sum 'C16 H26 Ni O6'
_chemical_formula_weight 373.08
_chemical_name_common 'number 12'
_chemical_name_systematic
;
 ?
;
_space_group_IT_number 14
_symmetry_cell_setting monoclinic
_symmetry_Int_Tables_number 14
_symmetry_space_group_name_Hall '-P 2yn'
_symmetry_space_group_name_H-M 'P 1 21/n 1'
_atom_sites_solution_hydrogens geom
_atom_sites_solution_primary direct
_atom_sites_solution_secondary difmap
_audit_creation_method SHELXL
_cell_angle_alpha 90.00
_cell_angle_beta 100.272(5)
_cell_angle_gamma 90.00
_cell_formula_units_Z 6
_cell_length_a 9.7130(10)
_cell_length_b 17.5500(10)
_cell_length_c 17.3910(10)
_cell_measurement_reflns_used 25
_cell_measurement_theta_max 27.1
_cell_measurement_theta_min 12.9
_cell_volume 2917.0(4)
_computing_cell_refinement 'CAD4 software'
_computing_data_collection 'CAD4 software'
_computing_data_reduction 'DATAP (Coppens, et al. 1965)'
_computing_molecular_graphics 'ORTEP (Johnson, 1976)'
_computing_structure_refinement 'SHELXL-93 (Sheldrick, 1993)'
_computing_structure_solution 'SHELXS-86 (Sheldrick, 1990)'
_diffrn_ambient_temperature 293(2)
_diffrn_measurement_device 'Enraf-Nonius CAD4'
_diffrn_measurement_method 'omega-2theta scan'
_diffrn_radiation_monochromator graphite
_diffrn_radiation_source 'fine-focus sealed tube'
_diffrn_radiation_type CuK\a
_diffrn_radiation_wavelength 1.54178
_diffrn_reflns_av_R_equivalents 0.0126
_diffrn_reflns_av_sigmaI/netI 0.4296
_diffrn_reflns_limit_h_max 11
_diffrn_reflns_limit_h_min -11
_diffrn_reflns_limit_k_max 21
_diffrn_reflns_limit_k_min 0
_diffrn_reflns_limit_l_max 21
_diffrn_reflns_limit_l_min 0
_diffrn_reflns_number 5972
_diffrn_reflns_theta_max 74.95
_diffrn_reflns_theta_min 3.61
_diffrn_standards_interval_time 30
_diffrn_standards_number 3
_exptl_absorpt_coefficient_mu 1.654
_exptl_crystal_colour green
_exptl_crystal_density_diffrn 1.274
_exptl_crystal_F_000 1188
_exptl_crystal_size_max 0.74
_exptl_crystal_size_mid 0.22
_exptl_crystal_size_min 0.11
_refine_diff_density_max 0.217
_refine_diff_density_min -0.323
_refine_diff_density_rms 0.043
_refine_ls_extinction_method none
_refine_ls_goodness_of_fit_all 0.991
_refine_ls_goodness_of_fit_obs 1.055
_refine_ls_matrix_type full
_refine_ls_number_parameters 469
_refine_ls_number_reflns 5790
_refine_ls_number_restraints 0
_refine_ls_restrained_S_all 0.991
_refine_ls_restrained_S_obs 1.055
_refine_ls_R_factor_all 0.0491
_refine_ls_R_factor_obs 0.0360
_refine_ls_shift/esd_max -0.102
_refine_ls_shift/esd_mean 0.007
_refine_ls_structure_factor_coef Fsqd
_refine_ls_weighting_details 'w=1/[\s^2^(Fo^2^)+(0.0327P)^2^+0.7140P] where P=(Fo^2^+2Fc^2^)/3'
_refine_ls_weighting_scheme calc
_refine_ls_wR_factor_all 0.0919
_refine_ls_wR_factor_obs 0.0867
_reflns_number_observed 4635
_reflns_number_total 5790
_reflns_observed_criterion >2sigma(I)
_cod_data_source_file ic960441c_8.cif
_cod_data_source_block 2090
_cod_depositor_comments
;
The following automatic conversions were performed:

'_refine_ls_weighting_scheme' value 'calc
w=1/[\s^2^(Fo^2^)+(0.0327P)^2^+0.7140P] where P=(Fo^2^+2Fc^2^)/3' was
changed to 'calc'. New tag '_refine_ls_weighting_details' was
created. The value of the new tag was set to
'w=1/[\s^2^(Fo^2^)+(0.0327P)^2^+0.7140P] where P=(Fo^2^+2Fc^2^)/3'.

Automatic conversion script
Id: cif_fix_values 3143 2015-03-26 13:38:13Z robertas 
;
_cod_database_code 4323283

loop_
_symmetry_equiv_pos_as_xyz
'x, y, z'
'-x+1/2, y+1/2, -z+1/2'
'-x, -y, -z'
'x-1/2, -y-1/2, z-1/2'

loop_
_atom_site_aniso_label
_atom_site_aniso_U_11
_atom_site_aniso_U_22
_atom_site_aniso_U_33
_atom_site_aniso_U_23
_atom_site_aniso_U_13
_atom_site_aniso_U_12
Ni1 0.0363(2) 0.0428(2) 0.0344(2) -0.00580(14) 0.00238(13) -0.00169(14)
Ni2 0.0333(2) 0.0383(2) 0.0321(2) -0.0044(2) 0.0031(2) -0.0010(2)
O1 0.0335(7) 0.0478(7) 0.0364(7) -0.0043(6) 0.0022(5) 0.0012(6)
O2 0.0461(8) 0.0617(9) 0.0370(7) -0.0016(6) 0.0014(6) 0.0080(7)
O3 0.0595(10) 0.0997(14) 0.0420(8) 0.0018(9) -0.0059(7) 0.0274(10)
C1 0.0505(15) 0.070(2) 0.0486(13) -0.0094(12) 0.0093(11) 0.0122(13)
C2 0.0337(10) 0.0476(11) 0.0446(11) -0.0032(9) 0.0076(8) 0.0010(8)
C3 0.0441(13) 0.0636(14) 0.0464(12) -0.0012(10) 0.0047(9) 0.0136(11)
C4 0.0413(12) 0.0570(12) 0.0430(11) 0.0046(9) -0.0031(9) 0.0028(10)
C5 0.061(2) 0.103(2) 0.0399(12) 0.0043(13) -0.0044(11) 0.0156(15)
C6 0.109(4) 0.190(6) 0.055(2) 0.009(3) -0.020(2) 0.067(4)
C7 0.092(3) 0.109(3) 0.066(2) -0.013(2) -0.011(2) -0.013(2)
C8 0.106(3) 0.121(4) 0.060(2) 0.024(2) 0.015(2) -0.003(3)
O11 0.0395(7) 0.0427(7) 0.0339(6) -0.0038(5) 0.0075(5) -0.0019(6)
O12 0.0495(9) 0.0559(9) 0.0480(8) -0.0153(7) 0.0119(7) -0.0037(7)
O13 0.0592(10) 0.0868(12) 0.0571(10) -0.0325(9) 0.0211(8) -0.0045(9)
C11 0.0483(14) 0.0504(13) 0.0513(13) -0.0017(10) 0.0106(11) -0.0074(10)
C12 0.0401(11) 0.0412(10) 0.0365(9) 0.0032(8) 0.0076(8) 0.0000(8)
C13 0.0465(13) 0.0581(13) 0.0452(11) -0.0053(10) 0.0164(9) -0.0025(10)
C14 0.0486(13) 0.0564(13) 0.0383(10) -0.0080(9) 0.0086(9) 0.0087(10)
C15 0.067(2) 0.113(3) 0.081(2) -0.063(2) 0.016(2) -0.008(2)
C16 0.111(4) 0.173(6) 0.111(4) -0.097(4) 0.041(3) -0.012(4)
C17 0.159(5) 0.077(3) 0.168(5) -0.055(3) 0.060(5) -0.012(3)
C18 0.080(3) 0.211(7) 0.087(3) -0.075(4) -0.005(2) 0.005(3)
O21 0.0409(7) 0.0369(7) 0.0398(7) -0.0025(5) 0.0024(6) -0.0010(6)
O22 0.0505(9) 0.0527(9) 0.0520(9) -0.0058(7) -0.0001(7) -0.0117(7)
O23 0.0711(11) 0.0673(11) 0.0601(10) -0.0096(8) 0.0094(8) -0.0328(9)
C21 0.066(2) 0.0547(15) 0.060(2) 0.0128(13) -0.0026(13) 0.0031(13)
C22 0.0502(12) 0.0413(10) 0.0390(10) -0.0038(8) 0.0089(9) 0.0019(9)
C23 0.066(2) 0.0414(11) 0.0502(12) 0.0000(10) 0.0070(11) -0.0092(10)
C24 0.0544(13) 0.0496(12) 0.0475(11) -0.0138(10) 0.0126(10) -0.0147(10)
C25 0.062(2) 0.087(2) 0.064(2) -0.0270(14) 0.0116(13) -0.0319(14)
C26 0.107(3) 0.127(4) 0.112(4) -0.026(3) 0.017(3) -0.079(3)
C27 0.061(2) 0.138(4) 0.142(5) -0.056(4) 0.011(3) -0.009(2)
C28 0.092(3) 0.123(3) 0.061(2) -0.031(2) 0.009(2) -0.037(3)

loop_
_atom_site_label
_atom_site_type_symbol
_atom_site_fract_x
_atom_site_fract_y
_atom_site_fract_z
_atom_site_U_iso_or_equiv
_atom_site_thermal_displace_type
_atom_site_occupancy
_atom_site_calc_flag
_atom_site_refinement_flags
_atom_site_disorder_group
Ni1 Ni 0.13585(3) 0.56365(2) 0.63923(2) 0.03834(10) Uani 1 d . .
Ni2 Ni 0.0000 0.5000 0.5000 0.03490(12) Uani 1 d S .
O1 O 0.20904(13) 0.50917(7) 0.55148(7) 0.0398(3) Uani 1 d . .
O2 O 0.2792(2) 0.51213(9) 0.72111(8) 0.0490(4) Uani 1 d . .
O3 O 0.4791(2) 0.44916(12) 0.76324(9) 0.0689(5) Uani 1 d . .
C1 C 0.3514(3) 0.4291(2) 0.4881(2) 0.0562(6) Uani 1 d . .
C2 C 0.3163(2) 0.46356(12) 0.56123(12) 0.0419(4) Uani 1 d . .
C3 C 0.3978(2) 0.44778(14) 0.63143(13) 0.0518(5) Uani 1 d . .
C4 C 0.3774(2) 0.47338(13) 0.70599(12) 0.0484(5) Uani 1 d . .
C5 C 0.4844(3) 0.4711(2) 0.84582(14) 0.0695(7) Uani 1 d . .
C6 C 0.6160(6) 0.4293(5) 0.8848(2) 0.122(2) Uani 1 d . .
C7 C 0.5011(5) 0.5554(3) 0.8546(2) 0.0919(11) Uani 1 d . .
C8 C 0.3572(5) 0.4413(3) 0.8745(2) 0.0956(12) Uani 1 d . .
O11 O -0.00720(14) 0.47793(7) 0.61633(7) 0.0386(3) Uani 1 d . .
O12 O 0.0401(2) 0.60479(9) 0.72360(9) 0.0507(4) Uani 1 d . .
O13 O -0.1173(2) 0.60848(11) 0.80251(10) 0.0664(5) Uani 1 d . .
C11 C -0.2064(3) 0.40209(14) 0.6230(2) 0.0498(5) Uani 1 d . .
C12 C -0.1147(2) 0.46856(11) 0.65115(11) 0.0392(4) Uani 1 d . .
C13 C -0.1438(2) 0.51297(13) 0.71052(13) 0.0489(5) Uani 1 d . .
C14 C -0.0644(2) 0.57725(13) 0.74354(12) 0.0477(5) Uani 1 d . .
C15 C -0.0461(3) 0.6711(2) 0.8497(2) 0.0865(10) Uani 1 d . .
C16 C -0.1446(6) 0.6854(4) 0.9070(3) 0.129(2) Uani 1 d . .
C17 C -0.0363(8) 0.7398(3) 0.7999(5) 0.131(2) Uani 1 d . .
C18 C 0.0944(5) 0.6416(4) 0.8923(3) 0.129(2) Uani 1 d . .
O21 O 0.00466(14) 0.60938(7) 0.54586(8) 0.0398(3) Uani 1 d . .
O22 O 0.2630(2) 0.65483(9) 0.64360(9) 0.0529(4) Uani 1 d . .
O23 O 0.3356(2) 0.76811(10) 0.60788(10) 0.0664(5) Uani 1 d . .
C21 C -0.0977(3) 0.6985(2) 0.4509(2) 0.0622(7) Uani 1 d . .
C22 C 0.0178(2) 0.67642(11) 0.51606(11) 0.0434(5) Uani 1 d . .
C23 C 0.1245(3) 0.72572(13) 0.54113(14) 0.0530(5) Uani 1 d . .
C24 C 0.2421(2) 0.71137(13) 0.60102(13) 0.0500(5) Uani 1 d . .
C25 C 0.4637(3) 0.7671(2) 0.6682(2) 0.0709(8) Uani 1 d . .
C26 C 0.5294(6) 0.8437(3) 0.6526(3) 0.116(2) Uani 1 d . .
C27 C 0.5535(4) 0.7006(3) 0.6554(4) 0.114(2) Uani 1 d . .
C28 C 0.4243(5) 0.7672(3) 0.7477(2) 0.0928(12) Uani 1 d . .
H1 H 0.2792(30) 0.4073(15) 0.4587(17) 0.069(8) Uiso 1 d . .
H1' H 0.3699(35) 0.4653(20) 0.4547(20) 0.097(11) Uiso 1 d . .
H1" H 0.4202(33) 0.3924(18) 0.5007(18) 0.090(10) Uiso 1 d . .
H3 H 0.4702(28) 0.4161(14) 0.6315(15) 0.064(8) Uiso 1 d . .
H6 H 0.6309(45) 0.4449(23) 0.9374(28) 0.136(15) Uiso 1 d . .
H6' H 0.6902(65) 0.4531(35) 0.8734(33) 0.197(32) Uiso 1 d . .
H6" H 0.5967(49) 0.3756(28) 0.8785(27) 0.147(22) Uiso 1 d . .
H7 H 0.4135(40) 0.5799(20) 0.8366(22) 0.107(13) Uiso 1 d . .
H7' H 0.5102(39) 0.5699(20) 0.9089(24) 0.114(12) Uiso 1 d . .
H7" H 0.5835(54) 0.5718(29) 0.8413(28) 0.165(22) Uiso 1 d . .
H8 H 0.3490(47) 0.3931(27) 0.8628(25) 0.140(20) Uiso 1 d . .
H8' H 0.3726(40) 0.4465(21) 0.9302(24) 0.118(13) Uiso 1 d . .
H8" H 0.2731(39) 0.4733(21) 0.8528(22) 0.110(13) Uiso 1 d . .
H11 H -0.1517(30) 0.3557(17) 0.6280(16) 0.078(9) Uiso 1 d . .
H11' H -0.2755(28) 0.3958(14) 0.6515(15) 0.065(8) Uiso 1 d . .
H11" H -0.2460(30) 0.4065(16) 0.5715(19) 0.081(9) Uiso 1 d . .
H13 H -0.2233(28) 0.5017(14) 0.7324(15) 0.067(8) Uiso 1 d . .
H16 H -0.2316(48) 0.6989(27) 0.8771(27) 0.156(21) Uiso 1 d . .
H16' H -0.1056(36) 0.7207(20) 0.9385(22) 0.102(12) Uiso 1 d . .
H16" H -0.1298(36) 0.6313(20) 0.9401(20) 0.095(13) Uiso 1 d . .
H17 H 0.0323(52) 0.7316(29) 0.7593(32) 0.179(21) Uiso 1 d . .
H17' H -0.1090(66) 0.7507(35) 0.7638(37) 0.212(37) Uiso 1 d . .
H17" H -0.0111(45) 0.7795(27) 0.8322(27) 0.144(16) Uiso 1 d . .
H18 H 0.0654(67) 0.5840(38) 0.9148(36) 0.231(35) Uiso 1 d . .
H18' H 0.1335(49) 0.6716(27) 0.9305(30) 0.157(18) Uiso 1 d . .
H18" H 0.1497(43) 0.6351(24) 0.8626(24) 0.121(16) Uiso 1 d . .
H21 H -0.1184(34) 0.6599(19) 0.4110(20) 0.097(11) Uiso 1 d . .
H21' H -0.1760(38) 0.7013(20) 0.4747(21) 0.108(13) Uiso 1 d . .
H21" H -0.0826(30) 0.7437(18) 0.4332(17) 0.081(9) Uiso 1 d . .
H23 H 0.1228(24) 0.7693(14) 0.5179(13) 0.052(7) Uiso 1 d . .
H26 H 0.6144(37) 0.8469(20) 0.6892(21) 0.104(12) Uiso 1 d . .
H26' H 0.4740(46) 0.8854(27) 0.6734(28) 0.147(20) Uiso 1 d . .
H26" H 0.5529(48) 0.8378(27) 0.6058(29) 0.151(21) Uiso 1 d . .
H27 H 0.6343(41) 0.7083(20) 0.6853(22) 0.110(13) Uiso 1 d . .
H27' H 0.5667(45) 0.7068(25) 0.6054(26) 0.134(19) Uiso 1 d . .
H27" H 0.5109(42) 0.6485(23) 0.6651(22) 0.121(14) Uiso 1 d . .
H28 H 0.3584(42) 0.8078(22) 0.7468(23) 0.118(16) Uiso 1 d . .
H28' H 0.3680(42) 0.7204(22) 0.7582(22) 0.125(14) Uiso 1 d . .
H28" H 0.5022(38) 0.7696(21) 0.7815(22) 0.111(13) Uiso 1 d . .

loop_
_atom_type_symbol
_atom_type_description
_atom_type_scat_dispersion_real
_atom_type_scat_dispersion_imag
_atom_type_scat_source
C C 0.0181 0.0091 'International Tables Vol C Tables 4.2.6.8 and 6.1.1.4'
H H 0.0000 0.0000 'International Tables Vol C Tables 4.2.6.8 and 6.1.1.4'
O O 0.0492 0.0322 'International Tables Vol C Tables 4.2.6.8 and 6.1.1.4'
Ni Ni -3.0029 0.5091 'International Tables Vol C Tables 4.2.6.8 and 6.1.1.4'

loop_
_geom_angle_atom_site_label_1
_geom_angle_atom_site_label_2
_geom_angle_atom_site_label_3
_geom_angle
_geom_angle_site_symmetry_1
_geom_angle_site_symmetry_3
_geom_angle_publ_flag
O12 Ni1 O22 92.71(6) . . ?
O12 Ni1 O2 89.80(6) . . ?
O22 Ni1 O2 89.33(6) . . ?
O12 Ni1 O1 170.99(6) . . ?
O22 Ni1 O1 96.19(6) . . ?
O2 Ni1 O1 91.68(6) . . ?
O12 Ni1 O11 91.14(6) . . ?
O22 Ni1 O11 170.25(6) . . ?
O2 Ni1 O11 99.64(6) . . ?
O1 Ni1 O11 79.85(5) . . ?
O12 Ni1 O21 97.78(6) . . ?
O22 Ni1 O21 90.52(6) . . ?
O2 Ni1 O21 172.42(6) . . ?
O1 Ni1 O21 80.79(5) . . ?
O11 Ni1 O21 80.08(5) . . ?
O12 Ni1 Ni2 124.91(5) . . ?
O22 Ni1 Ni2 123.03(5) . . ?
O2 Ni1 Ni2 126.55(4) . . ?
O1 Ni1 Ni2 48.08(4) . . ?
O11 Ni1 Ni2 48.05(4) . . ?
O21 Ni1 Ni2 48.12(4) . . ?
O11 Ni2 O1 101.89(5) . 3_566 ?
O11 Ni2 O1 78.12(5) . . ?
O1 Ni2 O1 180.0 3_566 . ?
O11 Ni2 O11 180.0 . 3_566 ?
O1 Ni2 O11 78.11(5) 3_566 3_566 ?
O1 Ni2 O11 101.88(5) . 3_566 ?
O11 Ni2 O21 101.53(5) . 3_566 ?
O1 Ni2 O21 79.04(5) 3_566 3_566 ?
O1 Ni2 O21 100.96(5) . 3_566 ?
O11 Ni2 O21 78.47(5) 3_566 3_566 ?
O11 Ni2 O21 78.47(5) . . ?
O1 Ni2 O21 100.96(5) 3_566 . ?
O1 Ni2 O21 79.04(5) . . ?
O11 Ni2 O21 101.53(5) 3_566 . ?
O21 Ni2 O21 179.999(1) 3_566 . ?
O11 Ni2 Ni1 133.02(4) . 3_566 ?
O1 Ni2 Ni1 46.85(4) 3_566 3_566 ?
O1 Ni2 Ni1 133.15(4) . 3_566 ?
O11 Ni2 Ni1 46.99(4) 3_566 3_566 ?
O21 Ni2 Ni1 47.06(4) 3_566 3_566 ?
O21 Ni2 Ni1 132.94(4) . 3_566 ?
O11 Ni2 Ni1 46.98(4) . . ?
O1 Ni2 Ni1 133.15(4) 3_566 . ?
O1 Ni2 Ni1 46.85(4) . . ?
O11 Ni2 Ni1 133.01(4) 3_566 . ?
O21 Ni2 Ni1 132.94(4) 3_566 . ?
O21 Ni2 Ni1 47.06(4) . . ?
Ni1 Ni2 Ni1 180.0 3_566 . ?
C2 O1 Ni1 124.79(12) . . ?
C2 O1 Ni2 135.09(12) . . ?
Ni1 O1 Ni2 85.07(5) . . ?
C4 O2 Ni1 123.85(13) . . ?
C4 O3 C5 122.1(2) . . ?
C2 C1 H1 113.0(19) . . ?
C2 C1 H1' 111.3(21) . . ?
H1 C1 H1' 99.2(26) . . ?
C2 C1 H1" 110.1(19) . . ?
H1 C1 H1" 107.7(25) . . ?
H1' C1 H1" 115.2(29) . . ?
O1 C2 C3 124.5(2) . . ?
O1 C2 C1 115.8(2) . . ?
C3 C2 C1 119.6(2) . . ?
C2 C3 C4 127.0(2) . . ?
C2 C3 H3 117.3(17) . . ?
C4 C3 H3 115.6(17) . . ?
O2 C4 O3 120.7(2) . . ?
O2 C4 C3 127.4(2) . . ?
O3 C4 C3 111.9(2) . . ?
O3 C5 C7 110.0(3) . . ?
O3 C5 C8 110.0(3) . . ?
C7 C5 C8 113.0(4) . . ?
O3 C5 C6 100.8(3) . . ?
C7 C5 C6 111.3(4) . . ?
C8 C5 C6 111.0(4) . . ?
C5 C6 H6 105.3(27) . . ?
C5 C6 H6' 109.0(40) . . ?
H6 C6 H6' 95.2(43) . . ?
C5 C6 H6" 106.8(29) . . ?
H6 C6 H6" 112.8(38) . . ?
H6' C6 H6" 125.8(52) . . ?
C5 C7 H7 109.8(22) . . ?
C5 C7 H7' 110.5(22) . . ?
H7 C7 H7' 97.0(31) . . ?
C5 C7 H7" 111.7(32) . . ?
H7 C7 H7" 122.8(39) . . ?
H7' C7 H7" 103.3(36) . . ?
C5 C8 H8 107.9(31) . . ?
C5 C8 H8' 108.2(24) . . ?
H8 C8 H8' 108.7(36) . . ?
C5 C8 H8" 109.9(21) . . ?
H8 C8 H8" 114.8(37) . . ?
H8' C8 H8" 107.2(32) . . ?
C12 O11 Ni1 125.12(12) . . ?
C12 O11 Ni2 130.09(12) . . ?
Ni1 O11 Ni2 84.97(5) . . ?
C14 O12 Ni1 125.36(14) . . ?
C14 O13 C15 121.7(2) . . ?
C12 C11 H11 110.0(17) . . ?
C12 C11 H11' 111.7(16) . . ?
H11 C11 H11' 107.1(22) . . ?
C12 C11 H11" 112.2(18) . . ?
H11 C11 H11" 106.7(23) . . ?
H11' C11 H11" 108.9(24) . . ?
O11 C12 C13 124.7(2) . . ?
O11 C12 C11 115.1(2) . . ?
C13 C12 C11 120.2(2) . . ?
C12 C13 C14 125.9(2) . . ?
C12 C13 H13 118.8(16) . . ?
C14 C13 H13 115.3(16) . . ?
O12 C14 O13 120.2(2) . . ?
O12 C14 C13 127.7(2) . . ?
O13 C14 C13 112.1(2) . . ?
O13 C15 C17 110.5(3) . . ?
O13 C15 C16 101.6(3) . . ?
C17 C15 C16 111.1(4) . . ?
O13 C15 C18 108.0(3) . . ?
C17 C15 C18 114.3(5) . . ?
C16 C15 C18 110.6(4) . . ?
C15 C16 H16 106.7(29) . . ?
C15 C16 H16' 106.0(25) . . ?
H16 C16 H16' 114.7(37) . . ?
C15 C16 H16" 99.3(18) . . ?
H16 C16 H16" 121.6(38) . . ?
H16' C16 H16" 106.5(31) . . ?
C15 C17 H17 112.8(28) . . ?
C15 C17 H17' 117.6(46) . . ?
H17 C17 H17' 94.3(49) . . ?
C15 C17 H17" 107.4(30) . . ?
H17 C17 H17" 112.7(39) . . ?
H17' C17 H17" 111.8(48) . . ?
C15 C18 H18 102.3(32) . . ?
C15 C18 H18' 113.1(32) . . ?
H18 C18 H18' 111.9(43) . . ?
C15 C18 H18" 111.9(30) . . ?
H18 C18 H18" 108.9(45) . . ?
H18' C18 H18" 108.6(43) . . ?
C22 O21 Ni1 125.50(12) . . ?
C22 O21 Ni2 132.85(12) . . ?
Ni1 O21 Ni2 84.82(5) . . ?
C24 O22 Ni1 125.65(14) . . ?
C24 O23 C25 121.7(2) . . ?
C22 C21 H21 113.3(19) . . ?
C22 C21 H21' 103.9(21) . . ?
H21 C21 H21' 106.0(28) . . ?
C22 C21 H21" 110.6(20) . . ?
H21 C21 H21" 114.2(27) . . ?
H21' C21 H21" 108.1(28) . . ?
O21 C22 C23 124.8(2) . . ?
O21 C22 C21 115.0(2) . . ?
C23 C22 C21 120.2(2) . . ?
C22 C23 C24 126.0(2) . . ?
C22 C23 H23 117.6(16) . . ?
C24 C23 H23 116.4(16) . . ?
O22 C24 O23 120.6(2) . . ?
O22 C24 C23 127.3(2) . . ?
O23 C24 C23 112.1(2) . . ?
O23 C25 C27 110.1(3) . . ?
O23 C25 C28 109.5(3) . . ?
C27 C25 C28 112.9(4) . . ?
O23 C25 C26 100.8(3) . . ?
C27 C25 C26 112.6(4) . . ?
C28 C25 C26 110.2(3) . . ?
C25 C26 H26 105.8(23) . . ?
C25 C26 H26' 107.8(26) . . ?
H26 C26 H26' 99.8(32) . . ?
C25 C26 H26" 104.1(31) . . ?
H26 C26 H26" 106.7(37) . . ?
H26' C26 H26" 130.6(44) . . ?
C25 C27 H27 106.1(25) . . ?
C25 C27 H27' 103.5(31) . . ?
H27 C27 H27' 106.7(38) . . ?
C25 C27 H27" 113.9(22) . . ?
H27 C27 H27" 112.6(35) . . ?
H27' C27 H27" 113.2(36) . . ?
C25 C28 H28 105.5(25) . . ?
C25 C28 H28' 113.3(22) . . ?
H28 C28 H28' 103.0(32) . . ?
C25 C28 H28" 106.7(25) . . ?
H28 C28 H28" 118.2(35) . . ?
H28' C28 H28" 110.2(33) . . ?

loop_
_geom_bond_atom_site_label_1
_geom_bond_atom_site_label_2
_geom_bond_distance
_geom_bond_site_symmetry_2
_geom_bond_publ_flag
Ni1 O12 2.0062(15) . ?
Ni1 O22 2.0143(15) . ?
Ni1 O2 2.0189(14) . ?
Ni1 O1 2.0336(13) . ?
Ni1 O11 2.0384(13) . ?
Ni1 O21 2.0413(13) . ?
Ni1 Ni2 2.7772(3) . ?
Ni2 O11 2.0733(13) . ?
Ni2 O1 2.0741(13) 3_566 ?
Ni2 O1 2.0741(13) . ?
Ni2 O11 2.0734(13) 3_566 ?
Ni2 O21 2.0760(12) 3_566 ?
Ni2 O21 2.0761(12) . ?
Ni2 Ni1 2.7771(3) 3_566 ?
O1 C2 1.301(2) . ?
O2 C4 1.237(3) . ?
O3 C4 1.340(2) . ?
O3 C5 1.479(3) . ?
C1 C2 1.501(3) . ?
C1 H1 0.88(3) . ?
C1 H1' 0.90(4) . ?
C1 H1" 0.92(3) . ?
C2 C3 1.360(3) . ?
C3 C4 1.419(3) . ?
C3 H3 0.90(3) . ?
C5 C7 1.492(5) . ?
C5 C8 1.506(5) . ?
C5 C6 1.524(5) . ?
C6 H6 0.94(5) . ?
C6 H6' 0.88(6) . ?
C6 H6" 0.96(5) . ?
C7 H7 0.95(4) . ?
C7 H7' 0.97(4) . ?
C7 H7" 0.92(5) . ?
C8 H8 0.87(5) . ?
C8 H8' 0.96(4) . ?
C8 H8" 1.01(4) . ?
O11 C12 1.308(2) . ?
O12 C14 1.229(3) . ?
O13 C14 1.343(2) . ?
O13 C15 1.469(3) . ?
C11 C12 1.496(3) . ?
C11 H11 0.97(3) . ?
C11 H11' 0.91(3) . ?
C11 H11" 0.91(3) . ?
C12 C13 1.363(3) . ?
C13 C14 1.428(3) . ?
C13 H13 0.94(3) . ?
C15 C17 1.498(7) . ?
C15 C16 1.519(5) . ?
C15 C18 1.523(6) . ?
C16 H16 0.94(4) . ?
C16 H16' 0.87(4) . ?
C16 H16" 1.11(3) . ?
C17 H17 1.06(6) . ?
C17 H17' 0.88(6) . ?
C17 H17" 0.90(5) . ?
C18 H18 1.14(7) . ?
C18 H18' 0.88(5) . ?
C18 H18" 0.82(4) . ?
O21 C22 1.301(2) . ?
O22 C24 1.233(3) . ?
O23 C24 1.338(2) . ?
O23 C25 1.478(3) . ?
C21 C22 1.496(3) . ?
C21 H21 0.97(3) . ?
C21 H21' 0.93(4) . ?
C21 H21" 0.87(3) . ?
C22 C23 1.361(3) . ?
C23 C24 1.425(3) . ?
C23 H23 0.86(2) . ?
C25 C27 1.498(5) . ?
C25 C28 1.499(4) . ?
C25 C26 1.534(5) . ?
C26 H26 0.95(3) . ?
C26 H26' 1.01(4) . ?
C26 H26" 0.89(5) . ?
C27 H27 0.87(4) . ?
C27 H27' 0.91(4) . ?
C27 H27" 1.03(4) . ?
C28 H28 0.96(4) . ?
C28 H28' 1.02(4) . ?
C28 H28" 0.87(4) . ?
